data_4115053
loop_
_publ_author_name
'Mikio Yasutake'
'Toru Koga'
'Youichi Sakamoto'
'Shingo Komatsu'
'Ming Zhou'
'Katsuya Sako'
'Hitoshi Tatemitsu'
'Satoru Onaka'
'Yoshio Aso'
'Shinobu Inoue'
'Teruo Shinmyozu'

_publ_section_title
;
 An Alternative Synthetic Route of [35](1,2,3,4,5)Cyclophane, and
 Structural Properties of Multibridged [3n]Cyclophanes and Their
 Charge-Transfer Complexes in the Solid State1
;
_journal_name_full 'Journal of the American Chemical Society'
_journal_page_first 10136
_journal_page_last 10145
_journal_paper_doi 10.1021/ja012363k
_journal_volume 124
_journal_year 2002
_chemical_formula_moiety 'C27 H26 N2 '
_chemical_formula_sum 'C27 H26 N2'
_chemical_formula_weight 378.52
_space_group_IT_number 2
_symmetry_cell_setting triclinic
_symmetry_Int_Tables_number 2
_symmetry_space_group_name_Hall '-P 1'
_symmetry_space_group_name_H-M 'P -1'
_cell_angle_alpha 95.7095(8)
_cell_angle_beta 91.167(1)
_cell_angle_gamma 89.754(2)
_cell_formula_units_Z 4
_cell_length_a 10.8966(5)
_cell_length_b 21.1709(7)
_cell_length_c 8.8080(4)
_cell_measurement_reflns_used 7364
_cell_measurement_temperature 93.2
_cell_measurement_theta_max 27.5
_cell_measurement_theta_min 2.9
_cell_volume 2021.42(15)
_computing_cell_refinement PROCESS-AUTO
_computing_data_collection PROCESS-AUTO
_computing_data_reduction 'teXsan Ver. 1.11'
_computing_publication_material 'teXsan Ver. 1.11'
_computing_structure_refinement SHELXL97
_computing_structure_solution SHELXS97
_diffrn_detector_area_resol_mean 10.00
_diffrn_measurement_device_type 'Rigaku RAXIS-RAPID Imaging Plate'
_diffrn_measurement_method \w
_diffrn_radiation_type 'Mo K\a'
_diffrn_radiation_wavelength 0.7107
_diffrn_reflns_av_R_equivalents 0.000
_diffrn_reflns_limit_h_max 14
_diffrn_reflns_limit_h_min 0
_diffrn_reflns_limit_k_max 27
_diffrn_reflns_limit_k_min -27
_diffrn_reflns_limit_l_max 11
_diffrn_reflns_limit_l_min -11
_diffrn_reflns_number 19534
_diffrn_reflns_theta_max 27.49
_exptl_absorpt_coefficient_mu 0.072
_exptl_absorpt_correction_T_max 0.986
_exptl_absorpt_correction_T_min 0.878
_exptl_absorpt_correction_type multi-scan
_exptl_absorpt_process_details '(Higashi, 1995)'
_exptl_crystal_colour black
_exptl_crystal_density_diffrn 1.244
_exptl_crystal_description prism
_exptl_crystal_size_max 0.250
_exptl_crystal_size_mid 0.200
_exptl_crystal_size_min 0.200
_refine_diff_density_max 0.35
_refine_diff_density_min -0.33
_refine_ls_extinction_coef 0.0000
_refine_ls_extinction_expression Fc^*^=kFc[1+0.001xFc^2^\l^3^/sin(2\q)]^-1/4^
_refine_ls_extinction_method SHELXL
_refine_ls_goodness_of_fit_ref 0.900
_refine_ls_hydrogen_treatment noref
_refine_ls_number_parameters 550
_refine_ls_number_reflns 7280
_refine_ls_R_factor_gt 0.0450
_refine_ls_shift/su_max 0.0000
_refine_ls_structure_factor_coef Fsqd
_refine_ls_weighting_details 'w = 1/[\s^2^(Fo^2^) + (0.0757P)^2^+0.5290P] where P=(Fo^2^+2Fc^2^)/3'
_refine_ls_weighting_scheme calc
_refine_ls_wR_factor_ref 0.1355
_reflns_number_gt 7280
_reflns_number_total 9198
_reflns_threshold_expression >2.0sigma(I)
_cod_data_source_file ja012363k_03.cif
_cod_data_source_block 33ct-1
_cod_original_cell_volume 2021.4(1)
_cod_original_sg_symbol_H-M 'P -1 '
_cod_original_formula_sum 'C27 H26 N2 '
_cod_database_code 4115053

loop_
_symmetry_equiv_pos_as_xyz
x,y,z
-x,-y,-z

loop_
_atom_site_label
_atom_site_type_symbol
_atom_site_fract_x
_atom_site_fract_y
_atom_site_fract_z
_atom_site_U_iso_or_equiv
_atom_site_adp_type
_atom_site_occupancy
_atom_site_calc_flag
_atom_site_refinement_flags
N(1) N -0.1724(1) 0.50830(7) 0.0101(2) 0.0256(3) Uani 1.00 d .
N(2) N 0.0397(1) 0.33859(6) 0.0976(2) 0.0255(3) Uani 1.00 d .
N(3) N 0.4624(1) 0.08284(6) 1.0096(2) 0.0277(3) Uani 1.00 d .
N(4) N 0.1981(1) -0.06325(7) 0.8263(2) 0.0318(3) Uani 1.00 d .
C(1) C 0.7641(1) 0.32147(6) 0.2636(2) 0.0152(3) Uani 1.00 d .
C(2) C 0.6871(1) 0.36483(6) 0.1985(2) 0.0152(3) Uani 1.00 d .
C(3) C 0.6443(1) 0.41939(6) 0.2827(2) 0.0165(3) Uani 1.00 d .
C(4) C 0.6865(1) 0.43206(6) 0.4325(2) 0.0175(3) Uani 1.00 d .
C(5) C 0.7648(1) 0.39047(7) 0.5009(2) 0.0168(3) Uani 1.00 d .
C(6) C 0.8053(1) 0.33599(6) 0.4139(2) 0.0165(3) Uani 1.00 d .
C(7) C 0.5436(1) 0.45904(7) 0.2174(2) 0.0228(3) Uani 1.00 d .
C(8) C 0.4281(1) 0.42172(7) 0.1605(2) 0.0248(3) Uani 1.00 d .
C(9) C 0.3489(1) 0.39530(7) 0.2816(2) 0.0251(3) Uani 1.00 d .
C(10) C 0.4150(1) 0.34732(7) 0.3711(2) 0.0208(3) Uani 1.00 d .
C(11) C 0.4523(1) 0.36307(7) 0.5227(2) 0.0227(3) Uani 1.00 d .
C(12) C 0.5328(1) 0.32458(7) 0.5969(2) 0.0233(3) Uani 1.00 d .
C(13) C 0.5728(1) 0.26806(7) 0.5185(2) 0.0222(3) Uani 1.00 d .
C(14) C 0.5377(1) 0.25087(7) 0.3667(2) 0.0197(3) Uani 1.00 d .
C(15) C 0.4551(1) 0.28998(7) 0.2971(2) 0.0199(3) Uani 1.00 d .
C(16) C 0.5874(2) 0.34720(8) 0.7527(2) 0.0284(3) Uani 1.00 d .
C(17) C 0.7270(2) 0.35029(9) 0.7597(2) 0.0216(4) Uani 0.80 d P
C(18) C 0.6731(7) 0.3965(4) 0.7655(8) 0.020(1) Uani 0.20 d P
C(19) C 0.7898(1) 0.39920(7) 0.6713(2) 0.0224(3) Uani 1.00 d .
C(20) C 0.7885(1) 0.25733(7) 0.1781(2) 0.0191(3) Uani 1.00 d .
C(21) C 0.6725(1) 0.21708(7) 0.1383(2) 0.0204(3) Uani 1.00 d .
C(22) C 0.6006(1) 0.19659(7) 0.2744(2) 0.0227(3) Uani 1.00 d .
C(23) C 0.0486(1) 0.43935(6) 0.4534(2) 0.0154(3) Uani 1.00 d .
C(24) C -0.0267(1) 0.47274(6) 0.3497(2) 0.0143(2) Uani 1.00 d .
C(25) C -0.0748(1) 0.53434(6) 0.4045(2) 0.0155(3) Uani 1.00 d .
C(26) C -0.0492(1) 0.44721(6) 0.2020(2) 0.0159(3) Uani 1.00 d .
C(27) C -0.1195(1) 0.48076(7) 0.0962(2) 0.0183(3) Uani 1.00 d .
C(28) C -0.0004(1) 0.38677(7) 0.1439(2) 0.0182(3) Uani 1.00 d .
C(29) C 0.0063(1) 0.24330(7) 0.7258(2) 0.0173(3) Uani 1.00 d .
C(30) C 0.1059(1) 0.27134(6) 0.6615(2) 0.0163(3) Uani 1.00 d .
C(31) C 0.1299(1) 0.25489(6) 0.5078(2) 0.0172(3) Uani 1.00 d .
C(32) C 0.0607(1) 0.20849(7) 0.4205(2) 0.0178(3) Uani 1.00 d .
C(33) C -0.0367(1) 0.18084(7) 0.4888(2) 0.0181(3) Uani 1.00 d .
C(34) C -0.0635(1) 0.19662(7) 0.6422(2) 0.0178(3) Uani 1.00 d .
C(35) C 0.1967(1) 0.31103(6) 0.7627(2) 0.0188(3) Uani 1.00 d .
C(36) C 0.2622(1) 0.27412(7) 0.8838(2) 0.0188(3) Uani 1.00 d .
C(37) C 0.3479(1) 0.21896(7) 0.8268(2) 0.0183(3) Uani 1.00 d .
C(38) C 0.2829(1) 0.16334(6) 0.7396(2) 0.0146(3) Uani 1.00 d .
C(39) C 0.3087(1) 0.14540(6) 0.5873(2) 0.0155(3) Uani 1.00 d .
C(40) C 0.2364(1) 0.10094(6) 0.4984(2) 0.0159(3) Uani 1.00 d .
C(41) C 0.1406(1) 0.07203(6) 0.5675(2) 0.0173(3) Uani 1.00 d .
C(42) C 0.1121(1) 0.08873(6) 0.7198(2) 0.0163(3) Uani 1.00 d .
C(43) C 0.1862(1) 0.13320(6) 0.8050(2) 0.0158(3) Uani 1.00 d .
C(44) C 0.2510(1) 0.09297(7) 0.3275(2) 0.0204(3) Uani 1.00 d .
C(45) C 0.1358(5) 0.1116(3) 0.2385(6) 0.029(1) Uani 0.30 d P
C(46) C 0.2287(2) 0.15664(9) 0.2538(2) 0.0157(4) Uani 0.70 d P
C(47) C 0.1009(1) 0.18376(7) 0.2614(2) 0.0217(3) Uani 1.00 d .
C(48) C -0.1538(1) 0.15743(7) 0.7213(2) 0.0219(3) Uani 1.00 d .
C(49) C -0.0974(3) 0.1200(2) 0.8400(4) 0.0245(6) Uani 0.50 d P
C(50) C -0.1218(2) 0.0845(1) 0.7122(3) 0.0160(5) Uani 0.50 d P
C(51) C -0.0043(1) 0.06550(7) 0.7867(2) 0.0215(3) Uani 1.00 d .
C(52) C 0.5436(1) 0.04432(7) 0.6184(2) 0.0187(3) Uani 1.00 d .
C(53) C 0.4394(1) 0.00463(6) 0.6417(2) 0.0171(3) Uani 1.00 d .
C(54) C 0.3986(1) -0.03947(6) 0.5158(2) 0.0186(3) Uani 1.00 d .
C(55) C 0.3823(1) 0.00816(6) 0.7801(2) 0.0184(3) Uani 1.00 d .
C(56) C 0.4248(1) 0.05041(7) 0.9075(2) 0.0205(3) Uani 1.00 d .
C(57) C 0.2794(1) -0.03104(7) 0.8062(2) 0.0219(3) Uani 1.00 d .
H(1) H 0.6603 0.3529 0.0970 0.0301 Uiso 1.00 calc .
H(2) H 0.6566 0.4676 0.4904 0.0301 Uiso 1.00 calc .
H(3) H 0.8590 0.3080 0.4606 0.0301 Uiso 1.00 calc .
H(4) H 0.5177 0.4909 0.2940 0.0301 Uiso 1.00 calc .
H(5) H 0.5800 0.4794 0.1349 0.0301 Uiso 1.00 calc .
H(6) H 0.3812 0.4480 0.1030 0.0301 Uiso 1.00 calc .
H(7) H 0.4511 0.3881 0.0853 0.0301 Uiso 1.00 calc .
H(8) H 0.2755 0.3765 0.2254 0.0301 Uiso 1.00 calc .
H(9) H 0.3130 0.4276 0.3583 0.0301 Uiso 1.00 calc .
H(10) H 0.4255 0.4052 0.5715 0.0301 Uiso 1.00 calc .
H(11) H 0.6394 0.2424 0.5694 0.0301 Uiso 1.00 calc .
H(12) H 0.4374 0.2794 0.1937 0.0301 Uiso 1.00 calc .
H(13) H 0.5550 0.3248 0.8292 0.0301 Uiso 1.00 calc .
H(14) H 0.6452 0.3171 0.7698 0.0301 Uiso 0.20 calc P
H(15) H 0.5527 0.3952 0.7917 0.0301 Uiso 0.80 calc P
H(16) H 0.7583 0.3591 0.8641 0.0301 Uiso 0.80 calc P
H(17) H 0.7561 0.3081 0.7336 0.0301 Uiso 0.80 calc P
H(18) H 0.6988 0.4103 0.8760 0.0301 Uiso 0.20 calc P
H(19) H 0.6095 0.4311 0.7327 0.0301 Uiso 0.20 calc P
H(20) H 0.8796 0.3961 0.6932 0.0301 Uiso 1.00 calc .
H(21) H 0.7698 0.4441 0.7121 0.0301 Uiso 1.00 calc .
H(22) H 0.8436 0.2332 0.2296 0.0301 Uiso 1.00 calc .
H(23) H 0.8275 0.2636 0.0798 0.0301 Uiso 1.00 calc .
H(24) H 0.6963 0.1794 0.0788 0.0301 Uiso 1.00 calc .
H(25) H 0.6136 0.2379 0.0700 0.0301 Uiso 1.00 calc .
H(26) H 0.6575 0.1746 0.3368 0.0301 Uiso 1.00 calc .
H(27) H 0.5379 0.1638 0.2319 0.0301 Uiso 1.00 calc .
H(28) H 0.0790 0.3984 0.4212 0.0301 Uiso 1.00 calc .
H(29) H -0.1223 0.5566 0.3351 0.0301 Uiso 1.00 calc .
H(30) H -0.0080 0.2524 0.8353 0.0301 Uiso 1.00 calc .
H(31) H 0.2028 0.2725 0.4601 0.0301 Uiso 1.00 calc .
H(32) H -0.0832 0.1487 0.4300 0.0301 Uiso 1.00 calc .
H(33) H 0.1487 0.3485 0.8230 0.0301 Uiso 1.00 calc .
H(34) H 0.2564 0.3285 0.6989 0.0301 Uiso 1.00 calc .
H(35) H 0.1996 0.2598 0.9484 0.0301 Uiso 1.00 calc .
H(36) H 0.3066 0.3053 0.9536 0.0301 Uiso 1.00 calc .
H(37) H 0.3914 0.2027 0.9118 0.0301 Uiso 1.00 calc .
H(38) H 0.4124 0.2329 0.7658 0.0301 Uiso 1.00 calc .
H(39) H 0.3749 0.1675 0.5351 0.0301 Uiso 1.00 calc .
H(40) H 0.0859 0.0441 0.5080 0.0301 Uiso 1.00 calc .
H(41) H 0.1669 0.1455 0.9092 0.0301 Uiso 1.00 calc .
H(42) H 0.1989 0.0649 0.2775 0.0301 Uiso 1.00 calc .
H(43) H 0.3315 0.0787 0.3012 0.0301 Uiso 1.00 calc .
H(44) H 0.0574 0.0895 0.2689 0.0301 Uiso 0.30 calc P
H(45) H 0.1404 0.0978 0.1159 0.0301 Uiso 0.30 calc P
H(46) H 0.2486 0.1504 0.1567 0.0301 Uiso 0.70 calc P
H(47) H 0.2846 0.1889 0.2975 0.0301 Uiso 0.70 calc P
H(48) H 0.0395 0.1541 0.2112 0.0301 Uiso 1.00 calc .
H(49) H 0.0846 0.2157 0.1938 0.0301 Uiso 1.00 calc .
H(50) H -0.2307 0.1534 0.6710 0.0301 Uiso 1.00 calc .
H(51) H -0.1610 0.1711 0.8222 0.0301 Uiso 1.00 calc .
H(52) H -0.1643 0.1025 0.8943 0.0301 Uiso 0.50 calc P
H(53) H -0.0589 0.1499 0.9198 0.0301 Uiso 0.50 calc P
H(54) H -0.1885 0.0605 0.7392 0.0301 Uiso 0.50 calc P
H(55) H -0.1223 0.0689 0.6077 0.0301 Uiso 0.50 calc P
H(56) H -0.0623 0.0494 0.7113 0.0301 Uiso 0.50 calc P
H(57) H 0.0008 0.0144 0.7882 0.0301 Uiso 0.50 calc P
H(58) H 0.0067 0.0461 0.8680 0.0301 Uiso 0.50 calc P
H(59) H -0.0114 0.0857 0.9052 0.0301 Uiso 0.50 calc P
H(60) H 0.5709 0.0742 0.7042 0.0301 Uiso 1.00 calc .
H(61) H 0.3321 -0.0661 0.5347 0.0301 Uiso 1.00 calc .

loop_
_atom_site_aniso_label
_atom_site_aniso_U_11
_atom_site_aniso_U_22
_atom_site_aniso_U_33
_atom_site_aniso_U_12
_atom_site_aniso_U_13
_atom_site_aniso_U_23
N(1) 0.0217(6) 0.0347(7) 0.0208(6) -0.0007(5) -0.0020(5) 0.0050(5)
N(2) 0.0234(6) 0.0262(7) 0.0256(7) -0.0020(5) .0061(5) -0.0045(5)
N(3) 0.0342(7) 0.0266(7) 0.0213(6) 0.0069(6) -0.0049(5) -0.0011(5)
N(4) 0.0296(7) 0.0258(7) 0.0411(8) 0.0007(6) 0.0064(6) 0.0072(6)
C(1) 0.0119(6) 0.0170(6) 0.0167(6) -0.0022(5) 0.0023(5) 0.0008(5)
C(2) 0.0132(6) 0.0185(6) 0.0140(6) -0.0028(5) -0.0001(5) 0.0011(5)
C(3) 0.0129(6) 0.0158(6) 0.0211(7) -0.0029(5) 0.0025(5) 0.0034(5)
C(4) 0.0162(6) 0.0167(6) 0.0192(7) -0.0044(5) .0061(5) -0.0023(5)
C(5) 0.0158(6) 0.0209(7) 0.0137(6) -0.0075(5) 0.0022(5) 0.0007(5)
C(6) 0.0131(6) 0.0206(7) 0.0164(6) -0.0031(5) 0.0001(5) 0.0038(5)
C(7) 0.0206(7) 0.0188(7) 0.0291(8) 0.0029(5) 0.0003(6) 0.0035(6)
C(8) 0.0188(7) 0.0280(8) 0.0271(8) 0.0054(6) -0.0048(6) 0.0013(6)
C(9) 0.0123(6) 0.0292(8) 0.0317(8) 0.0003(6) 0.0006(6) -0.0076(6)
C(10) 0.0121(6) 0.0259(7) 0.0235(7) -0.0067(5) .0051(5) -0.0027(6)
C(11) 0.0169(6) 0.0280(8) 0.0216(7) -0.0090(6) .0083(5) -0.0069(6)
C(12) 0.0207(7) 0.0311(8) 0.0173(7) -0.0144(6) .0061(5) -0.0024(6)
C(13) 0.0222(7) 0.0265(7) 0.0184(7) -0.0116(6) 0.0023(5) 0.0041(6)
C(14) 0.0213(7) 0.0191(7) 0.0187(7) -0.0097(5) 0.0036(5) 0.0004(5)
C(15) 0.0178(6) 0.0239(7) 0.0171(7) -0.0082(5) .0027(5) -0.0032(5)
C(16) 0.0283(8) 0.0406(9) 0.0154(7) -0.0141(7) .0038(6) -0.0022(6)
C(17) 0.0230(9) 0.0287(10) 0.0133(8) -0.0060(8) 0.0003(7) 0.0016(7)
C(18) 0.024(3) 0.024(4) 0.011(3) -0.008(3) .002(3) -0.001(3)
C(19) 0.0221(7) 0.0306(8) 0.0141(7) -0.0094(6) .0004(5) -0.0009(6)
C(20) 0.0182(6) 0.0190(7) 0.0196(7) 0.0034(5) 0.0007(5) -0.0009(5)
C(21) 0.0239(7) 0.0167(7) 0.0196(7) 0.0010(5) 0.0000(5) -0.0028(5)
C(22) 0.0289(8) 0.0173(7) 0.0217(7) -0.0046(6) 0.0003(6) 0.0012(5)
C(23) 0.0133(6) 0.0144(6) 0.0186(6) 0.0001(5) 0.0018(5) 0.0021(5)
C(24) 0.0109(6) 0.0167(6) 0.0154(6) -0.0033(5) 0.0019(5) 0.0016(5)
C(25) 0.0126(6) 0.0167(6) 0.0178(6) -0.0004(5) 0.0001(5) 0.0043(5)
C(26) 0.0124(6) 0.0188(7) 0.0164(6) -0.0030(5) 0.0023(5) 0.0016(5)
C(27) 0.0151(6) 0.0241(7) 0.0153(6) -0.0039(5) .0025(5) -0.0008(5)
C(28) 0.0145(6) 0.0243(7) 0.0152(6) -0.0043(5) .0021(5) -0.0006(5)
C(29) 0.0159(6) 0.0199(7) 0.0161(6) 0.0021(5) 0.0012(5) 0.0019(5)
C(30) 0.0160(6) 0.0142(6) 0.0190(7) 0.0024(5) 0.0003(5) 0.0027(5)
C(31) 0.0163(6) 0.0170(6) 0.0189(7) 0.0026(5) 0.0017(5) 0.0053(5)
C(32) 0.0186(6) 0.0193(7) 0.0160(6) 0.0058(5) -0.0011(5) 0.0043(5)
C(33) 0.0171(6) 0.0194(7) 0.0176(7) 0.0020(5) -0.0040(5) 0.0026(5)
C(34) 0.0131(6) 0.0198(7) 0.0209(7) 0.0016(5) 0.0003(5) 0.0034(5)
C(35) 0.0194(6) 0.0155(6) 0.0214(7) -0.0024(5) 0.0035(5) 0.0012(5)
C(36) 0.0188(6) 0.0185(7) 0.0182(7) -0.0027(5) .0002(5) -0.0032(5)
C(37) 0.0144(6) 0.0201(7) 0.0199(7) -0.0019(5) -0.0016(5) -0.0003(5)
C(38) 0.0128(6) 0.0145(6) 0.0166(6) 0.0007(5) -0.0017(5) 0.0018(5)
C(39) 0.0137(6) 0.0158(6) 0.0173(6) 0.0019(5) 0.0009(5) 0.0039(5)
C(40) 0.0156(6) 0.0170(6) 0.0151(6) 0.0037(5) -0.0003(5) 0.0016(5)
C(41) 0.0167(6) 0.0152(6) 0.0192(7) -0.0004(5) -0.0023(5) -0.0010(5)
C(42) 0.0153(6) 0.0145(6) 0.0194(7) -0.0002(5) 0.0010(5) 0.0036(5)
C(43) 0.0170(6) 0.0166(6) 0.0137(6) 0.0012(5) 0.0014(5) 0.0020(5)
C(44) 0.0217(7) 0.0236(7) 0.0153(7) 0.0047(6) 0.0011(5) -0.0006(5)
C(45) 0.029(3) 0.036(3) 0.022(2) 0.005(2) 0.000(2) 0.005(2)
C(46) 0.0177(9) 0.0204(9) 0.0093(8) 0.0019(7) 0.0013(7) 0.0023(7)
C(47) 0.0266(7) 0.0242(7) 0.0142(6) 0.0037(6) -0.0010(5) 0.0023(5)
C(48) 0.0155(6) 0.0282(8) 0.0219(7) -0.0041(5) 0.0008(5) 0.0019(6)
C(49) 0.024(1) 0.026(2) 0.024(1) -0.003(1) 0.005(1) 0.004(1)
C(50) 0.010(1) 0.016(1) 0.022(1) -0.0032(9) 0.0007(10) 0.003(1)
C(51) 0.0199(7) 0.0209(7) 0.0240(7) -0.0049(5) 0.0036(6) 0.0028(6)
C(52) 0.0186(6) 0.0168(6) 0.0200(7) 0.0005(5) -0.0045(5) -0.0009(5)
C(53) 0.0176(6) 0.0151(6) 0.0185(7) 0.0031(5) -0.0029(5) 0.0016(5)
C(54) 0.0169(6) 0.0158(6) 0.0225(7) -0.0008(5) -0.0032(5) 0.0001(5)
C(55) 0.0198(7) 0.0155(6) 0.0198(7) 0.0037(5) -0.0024(5) 0.0022(5)
C(56) 0.0229(7) 0.0208(7) 0.0180(7) 0.0064(6) -0.0008(5) 0.0039(5)
C(57) 0.0246(7) 0.0192(7) 0.0221(7) 0.0057(6) 0.0019(6) 0.0027(6)

loop_
_atom_type_symbol
_atom_type_description
_atom_type_scat_dispersion_real
_atom_type_scat_dispersion_imag
_atom_type_scat_source
C C 0.003 0.002
;International Tables for Crystallography
(1992, Vol. C, Tables 4.2.6.8 and 6.1.1.4)
;
H H 0.000 0.000
;International Tables for Crystallography
(1992, Vol. C, Table 6.1.1.4)
;
N N 0.006 0.003
;International Tables for Crystallography
(1992, Vol. C, Tables 4.2.6.8 and 6.1.1.4)
;

loop_
_geom_angle_atom_site_label_1
_geom_angle_atom_site_label_2
_geom_angle_atom_site_label_3
_geom_angle
_geom_angle_site_symmetry_1
_geom_angle_site_symmetry_2
_geom_angle_site_symmetry_3
_geom_angle_publ_flag
C(2) C(1) C(6) 118.4(1) . . 0_555 yes
C(2) C(1) C(20) 119.8(1) . . 0_555 yes
C(6) C(1) C(20) 121.3(1) . . 0_555 yes
C(1) C(2) C(3) 121.8(1) . . 0_555 yes
C(2) C(3) C(4) 118.0(1) . . 0_555 yes
C(2) C(3) C(7) 120.2(1) . . 0_555 yes
C(4) C(3) C(7) 121.4(1) . . 0_555 yes
C(3) C(4) C(5) 121.8(1) . . 0_555 yes
C(4) C(5) C(6) 118.7(1) . . 0_555 yes
C(4) C(5) C(19) 120.3(1) . . 0_555 yes
C(6) C(5) C(19) 120.4(1) . . 0_555 yes
C(1) C(6) C(5) 121.0(1) . . 0_555 yes
C(3) C(7) C(8) 114.7(1) . . 0_555 yes
C(7) C(8) C(9) 117.1(1) . . 0_555 yes
C(8) C(9) C(10) 113.8(1) . . 0_555 yes
C(9) C(10) C(11) 120.9(1) . . 0_555 yes
C(9) C(10) C(15) 120.1(1) . . 0_555 yes
C(11) C(10) C(15) 118.3(1) . . 0_555 yes
C(10) C(11) C(12) 121.5(1) . . 0_555 yes
C(11) C(12) C(13) 118.6(1) . . 0_555 yes
C(11) C(12) C(16) 120.6(1) . . 0_555 yes
C(13) C(12) C(16) 120.5(1) . . 0_555 yes
C(12) C(13) C(14) 121.5(1) . . 0_555 yes
C(13) C(14) C(15) 118.2(1) . . 0_555 yes
C(13) C(14) C(22) 120.6(1) . . 0_555 yes
C(15) C(14) C(22) 120.6(1) . . 0_555 yes
C(10) C(15) C(14) 121.7(1) . . 0_555 yes
C(12) C(16) C(17) 114.8(1) . . 0_555 yes
C(12) C(16) C(18) 119.3(3) . . 0_555 yes
C(17) C(16) C(18) 45.5(3) . . 0_555 yes
C(16) C(17) C(18) 61.4(4) . . 0_555 yes
C(16) C(17) C(19) 117.9(1) . . 0_555 yes
C(18) C(17) C(19) 68.7(4) . . 0_555 yes
C(16) C(18) C(17) 73.1(4) . . 0_555 yes
C(16) C(18) C(19) 125.9(5) . . 0_555 yes
C(17) C(18) C(19) 67.8(4) . . 0_555 yes
C(5) C(19) C(17) 114.1(1) . . 0_555 yes
C(5) C(19) C(18) 113.1(3) . . 0_555 yes
C(17) C(19) C(18) 43.5(3) . . 0_555 yes
C(1) C(20) C(21) 114.4(1) . . 0_555 yes
C(20) C(21) C(22) 116.4(1) . . 0_555 yes
C(14) C(22) C(21) 113.7(1) . . 0_555 yes
C(24) C(23) C(25) 120.7(1) . 2_566 0_555 yes
C(23) C(24) C(25) 118.2(1) . . 0_555 yes
C(23) C(24) C(26) 120.9(1) . . 0_555 yes
C(25) C(24) C(26) 120.9(1) . . 0_555 yes
C(23) C(25) C(24) 121.1(1) 2_566 . 0_555 yes
C(24) C(26) C(27) 121.6(1) . . 0_555 yes
C(24) C(26) C(28) 122.0(1) . . 0_555 yes
C(27) C(26) C(28) 116.4(1) . . 0_555 yes
N(1) C(27) C(26) 177.9(2) . . 0_555 yes
N(2) C(28) C(26) 179.4(1) . . 0_555 yes
C(30) C(29) C(34) 121.2(1) . . 0_555 yes
C(29) C(30) C(31) 118.8(1) . . 0_555 yes
C(29) C(30) C(35) 120.0(1) . . 0_555 yes
C(31) C(30) C(35) 120.6(1) . . 0_555 yes
C(30) C(31) C(32) 121.2(1) . . 0_555 yes
C(31) C(32) C(33) 118.4(1) . . 0_555 yes
C(31) C(32) C(47) 120.3(1) . . 0_555 yes
C(33) C(32) C(47) 120.9(1) . . 0_555 yes
C(32) C(33) C(34) 121.6(1) . . 0_555 yes
C(29) C(34) C(33) 118.6(1) . . 0_555 yes
C(29) C(34) C(48) 120.4(1) . . 0_555 yes
C(33) C(34) C(48) 120.5(1) . . 0_555 yes
C(30) C(35) C(36) 113.8(1) . . 0_555 yes
C(35) C(36) C(37) 117.7(1) . . 0_555 yes
C(36) C(37) C(38) 114.2(1) . . 0_555 yes
C(37) C(38) C(39) 120.8(1) . . 0_555 yes
C(37) C(38) C(43) 120.5(1) . . 0_555 yes
C(39) C(38) C(43) 118.3(1) . . 0_555 yes
C(38) C(39) C(40) 121.4(1) . . 0_555 yes
C(39) C(40) C(41) 118.6(1) . . 0_555 yes
C(39) C(40) C(44) 119.4(1) . . 0_555 yes
C(41) C(40) C(44) 121.3(1) . . 0_555 yes
C(40) C(41) C(42) 121.5(1) . . 0_555 yes
C(41) C(42) C(43) 118.3(1) . . 0_555 yes
C(41) C(42) C(51) 121.2(1) . . 0_555 yes
C(43) C(42) C(51) 120.2(1) . . 0_555 yes
C(38) C(43) C(42) 121.7(1) . . 0_555 yes
C(40) C(44) C(45) 113.5(2) . . 0_555 yes
C(40) C(44) C(46) 112.3(1) . . 0_555 yes
C(45) C(44) C(46) 53.1(2) . . 0_555 yes
C(44) C(45) C(46) 64.6(2) . . 0_555 yes
C(44) C(45) C(47) 115.1(3) . . 0_555 yes
C(46) C(45) C(47) 60.8(2) . . 0_555 yes
C(44) C(46) C(45) 62.2(3) . . 0_555 yes
C(44) C(46) C(47) 117.0(1) . . 0_555 yes
C(45) C(46) C(47) 65.5(2) . . 0_555 yes
C(32) C(47) C(45) 115.7(2) . . 0_555 yes
C(32) C(47) C(46) 114.7(1) . . 0_555 yes
C(45) C(47) C(46) 53.7(2) . . 0_555 yes
C(34) C(48) C(49) 114.4(2) . . 0_555 yes
C(34) C(48) C(50) 114.3(1) . . 0_555 yes
C(49) C(48) C(50) 50.5(2) . . 0_555 yes
C(48) C(49) C(50) 68.0(2) . . 0_555 yes
C(48) C(49) C(51) 118.1(2) . . 0_555 yes
C(50) C(49) C(51) 61.7(2) . . 0_555 yes
C(48) C(50) C(49) 61.5(2) . . 0_555 yes
C(48) C(50) C(51) 117.8(2) . . 0_555 yes
C(49) C(50) C(51) 67.8(2) . . 0_555 yes
C(42) C(51) C(49) 114.0(2) . . 0_555 yes
C(42) C(51) C(50) 115.7(2) . . 0_555 yes
C(49) C(51) C(50) 50.5(2) . . 0_555 yes
C(53) C(52) C(54) 120.9(1) . 2_656 0_555 yes
C(52) C(53) C(54) 117.7(1) . . 0_555 yes
C(52) C(53) C(55) 121.1(1) . . 0_555 yes
C(54) C(53) C(55) 121.1(1) . . 0_555 yes
C(52) C(54) C(53) 121.3(1) 2_656 . 0_555 yes
C(53) C(55) C(56) 121.5(1) . . 0_555 yes
C(53) C(55) C(57) 122.1(1) . . 0_555 yes
C(56) C(55) C(57) 116.4(1) . . 0_555 yes
N(3) C(56) C(55) 177.6(2) . . 0_555 yes
N(4) C(57) C(55) 179.0(2) . . 0_555 yes

loop_
_geom_bond_atom_site_label_1
_geom_bond_atom_site_label_2
_geom_bond_distance
_geom_bond_site_symmetry_2
_geom_bond_publ_flag
N(1) C(27) 1.146(2) . yes
N(2) C(28) 1.148(2) . yes
N(3) C(56) 1.145(2) . yes
N(4) C(57) 1.148(2) . yes
C(1) C(2) 1.398(2) . yes
C(1) C(6) 1.395(2) . yes
C(1) C(20) 1.511(2) . yes
C(2) C(3) 1.393(2) . yes
C(3) C(4) 1.389(2) . yes
C(3) C(7) 1.517(2) . yes
C(4) C(5) 1.395(2) . yes
C(5) C(6) 1.395(2) . yes
C(5) C(19) 1.513(2) . yes
C(7) C(8) 1.537(2) . yes
C(8) C(9) 1.535(2) . yes
C(9) C(10) 1.517(2) . yes
C(10) C(11) 1.396(2) . yes
C(10) C(15) 1.392(2) . yes
C(11) C(12) 1.392(2) . yes
C(12) C(13) 1.394(2) . yes
C(12) C(16) 1.518(2) . yes
C(13) C(14) 1.396(2) . yes
C(14) C(15) 1.394(2) . yes
C(14) C(22) 1.510(2) . yes
C(16) C(17) 1.523(3) . yes
C(16) C(18) 1.397(8) . yes
C(17) C(18) 1.135(8) . yes
C(17) C(19) 1.528(3) . yes
C(18) C(19) 1.538(7) . yes
C(20) C(21) 1.541(2) . yes
C(21) C(22) 1.544(2) . yes
C(23) C(24) 1.449(2) . yes
C(23) C(25) 1.344(2) 2_566 yes
C(24) C(25) 1.445(2) . yes
C(24) C(26) 1.376(2) . yes
C(26) C(27) 1.435(2) . yes
C(26) C(28) 1.434(2) . yes
C(29) C(30) 1.397(2) . yes
C(29) C(34) 1.392(2) . yes
C(30) C(31) 1.393(2) . yes
C(30) C(35) 1.517(2) . yes
C(31) C(32) 1.399(2) . yes
C(32) C(33) 1.390(2) . yes
C(32) C(47) 1.518(2) . yes
C(33) C(34) 1.395(2) . yes
C(34) C(48) 1.514(2) . yes
C(35) C(36) 1.545(2) . yes
C(36) C(37) 1.543(2) . yes
C(37) C(38) 1.511(2) . yes
C(38) C(39) 1.391(2) . yes
C(38) C(43) 1.398(2) . yes
C(39) C(40) 1.398(2) . yes
C(40) C(41) 1.393(2) . yes
C(40) C(44) 1.510(2) . yes
C(41) C(42) 1.394(2) . yes
C(42) C(43) 1.394(2) . yes
C(42) C(51) 1.513(2) . yes
C(44) C(45) 1.537(6) . yes
C(44) C(46) 1.569(3) . yes
C(45) C(46) 1.389(6) . yes
C(45) C(47) 1.567(6) . yes
C(46) C(47) 1.504(2) . yes
C(48) C(49) 1.494(4) . yes
C(48) C(50) 1.576(3) . yes
C(49) C(50) 1.313(4) . yes
C(49) C(51) 1.576(3) . yes
C(50) C(51) 1.499(3) . yes
C(52) C(53) 1.446(2) . yes
C(52) C(54) 1.345(2) 2_656 yes
C(53) C(54) 1.441(2) . yes
C(53) C(55) 1.375(2) . yes
C(55) C(56) 1.435(2) . yes
C(55) C(57) 1.433(2) . yes

loop_
_geom_contact_atom_site_label_1
_geom_contact_atom_site_label_2
_geom_contact_distance
_geom_contact_site_symmetry_2
N(1) C(26) 3.280(2) 2_565
N(1) C(28) 3.326(2) 2_565
N(1) C(27) 3.349(2) 2_565
N(1) C(18) 3.458(7) 1_454
N(1) C(8) 3.529(2) 2_565
N(2) C(36) 3.307(2) 1_554
N(2) C(20) 3.365(2) 1_455
N(2) C(1) 3.403(2) 1_455
N(2) C(35) 3.438(2) 1_554
N(3) C(56) 3.216(2) 2_657
N(3) C(55) 3.250(2) 2_657
N(3) C(57) 3.448(2) 2_657
N(3) C(22) 3.504(2) 1_556
N(3) N(3) 3.587(3) 2_657
N(4) C(49) 3.483(4) 2_557
C(1) C(28) 3.168(2) 1_655
C(1) C(26) 3.450(2) 1_655
C(2) C(26) 3.366(2) 1_655
C(2) C(27) 3.441(2) 1_655
C(2) C(28) 3.488(2) 1_655
C(3) C(27) 3.412(2) 1_655
C(3) C(26) 3.494(2) 1_655
C(4) C(24) 3.359(2) 1_655
C(4) C(25) 3.421(2) 1_655
C(4) C(26) 3.591(2) 1_655
C(5) C(24) 3.254(2) 1_655
C(5) C(23) 3.313(2) 1_655
C(6) C(23) 3.435(2) 1_655
C(6) C(28) 3.468(2) 1_655
C(6) C(24) 3.531(2) 1_655
C(6) C(26) 3.546(2) 1_655
C(19) C(25) 3.518(2) 2_666
C(19) C(23) 3.595(2) 1_655
C(27) C(27) 3.284(3) 2_565
C(56) C(56) 3.232(3) 2_657

loop_
_geom_torsion_atom_site_label_1
_geom_torsion_atom_site_label_2
_geom_torsion_atom_site_label_3
_geom_torsion_atom_site_label_4
_geom_torsion
_geom_torsion_site_symmetry_1
_geom_torsion_site_symmetry_2
_geom_torsion_site_symmetry_3
_geom_torsion_site_symmetry_4
_geom_torsion_publ_flag
N(1) C(27) C(26) C(24) 92(4) 0_555 79_1 5_555 55_5 yes
N(1) C(27) C(26) C(28) -85(4) 0_555 79_1 5_555 55_5 yes
N(2) C(28) C(26) C(24) -64(14) 0_555 79_1 5_555 55_5 yes
N(2) C(28) C(26) C(27) 113(14) 0_555 79_1 5_555 55_5 yes
N(3) C(56) C(55) C(53) -69(3) 0_555 79_1 5_555 55_5 yes
N(3) C(56) C(55) C(57) 109(3) 0_555 79_1 5_555 55_5 yes
N(4) C(57) C(55) C(53) 54(9) 0_555 79_1 5_555 55_5 yes
N(4) C(57) C(55) C(56) -124(9) 0_555 79_1 5_555 55_5 yes
C(1) C(2) C(3) C(4) 4.0(2) 0_555 79_1 5_555 55_5 yes
C(1) C(2) C(3) C(7) -169.0(1) 0_555 79_1 5_555 55_5 yes
C(1) C(6) C(5) C(4) -3.0(2) 0_555 79_1 5_555 55_5 yes
C(1) C(6) C(5) C(19) 168.0(1) 0_555 79_1 5_555 55_5 yes
C(1) C(20) C(21) C(22) -64.0(2) 0_555 79_1 5_555 55_5 yes
C(2) C(1) C(6) C(5) 4.0(2) 0_555 79_1 5_555 55_5 yes
C(2) C(1) C(20) C(21) -58.8(2) 0_555 79_1 5_555 55_5 yes
C(2) C(3) C(4) C(5) -3.0(2) 0_555 79_1 5_555 55_5 yes
C(2) C(3) C(7) C(8) 52.6(2) 0_555 79_1 5_555 55_5 yes
C(3) C(2) C(1) C(6) -4.5(2) 0_555 79_1 5_555 55_5 yes
C(3) C(2) C(1) C(20) 168.2(1) 0_555 79_1 5_555 55_5 yes
C(3) C(4) C(5) C(6) 2.6(2) 0_555 79_1 5_555 55_5 yes
C(3) C(4) C(5) C(19) -168.4(1) 0_555 79_1 5_555 55_5 yes
C(3) C(7) C(8) C(9) 68.6(2) 0_555 79_1 5_555 55_5 yes
C(4) C(3) C(7) C(8) -120.2(1) 0_555 79_1 5_555 55_5 yes
C(4) C(5) C(19) C(17) 106.6(2) 0_555 79_1 5_555 55_5 yes
C(4) C(5) C(19) C(18) 59.0(3) 0_555 79_1 5_555 55_5 yes
C(5) C(4) C(3) C(7) 169.9(1) 0_555 79_1 5_555 55_5 yes
C(5) C(6) C(1) C(20) -168.7(1) 0_555 79_1 5_555 55_5 yes
C(5) C(19) C(17) C(16) -60.9(2) 0_555 79_1 5_555 55_5 yes
C(5) C(19) C(17) C(18) -98.8(4) 0_555 79_1 5_555 55_5 yes
C(5) C(19) C(18) C(16) 54.3(7) 0_555 79_1 5_555 55_5 yes
C(5) C(19) C(18) C(17) 101.3(3) 0_555 79_1 5_555 55_5 yes
C(6) C(1) C(20) C(21) 113.7(1) 0_555 79_1 5_555 55_5 yes
C(6) C(5) C(19) C(17) -64.2(2) 0_555 79_1 5_555 55_5 yes
C(6) C(5) C(19) C(18) -111.9(3) 0_555 79_1 5_555 55_5 yes
C(7) C(8) C(9) C(10) -62.3(2) 0_555 79_1 5_555 55_5 yes
C(8) C(9) C(10) C(11) 107.1(2) 0_555 79_1 5_555 55_5 yes
C(8) C(9) C(10) C(15) -63.7(2) 0_555 79_1 5_555 55_5 yes
C(9) C(10) C(11) C(12) -167.5(1) 0_555 79_1 5_555 55_5 yes
C(9) C(10) C(15) C(14) 166.2(1) 0_555 79_1 5_555 55_5 yes
C(10) C(11) C(12) C(13) -2.4(2) 0_555 79_1 5_555 55_5 yes
C(10) C(11) C(12) C(16) 170.6(1) 0_555 79_1 5_555 55_5 yes
C(10) C(15) C(14) C(13) 4.9(2) 0_555 79_1 5_555 55_5 yes
C(10) C(15) C(14) C(22) -166.8(1) 0_555 79_1 5_555 55_5 yes
C(11) C(10) C(15) C(14) -4.8(2) 0_555 79_1 5_555 55_5 yes
C(11) C(12) C(13) C(14) 2.6(2) 0_555 79_1 5_555 55_5 yes
C(11) C(12) C(16) C(17) -120.6(2) 0_555 79_1 5_555 55_5 yes
C(11) C(12) C(16) C(18) -69.4(4) 0_555 79_1 5_555 55_5 yes
C(12) C(11) C(10) C(15) 3.5(2) 0_555 79_1 5_555 55_5 yes
C(12) C(13) C(14) C(15) -3.8(2) 0_555 79_1 5_555 55_5 yes
C(12) C(13) C(14) C(22) 168.0(1) 0_555 79_1 5_555 55_5 yes
C(12) C(16) C(17) C(18) 107.6(4) 0_555 79_1 5_555 55_5 yes
C(12) C(16) C(17) C(19) 66.9(2) 0_555 79_1 5_555 55_5 yes
C(12) C(16) C(18) C(17) -97.0(3) 0_555 79_1 5_555 55_5 yes
C(12) C(16) C(18) C(19) -52.0(7) 0_555 79_1 5_555 55_5 yes
C(13) C(12) C(16) C(17) 52.2(2) 0_555 79_1 5_555 55_5 yes
C(13) C(12) C(16) C(18) 103.5(4) 0_555 79_1 5_555 55_5 yes
C(13) C(14) C(22) C(21) -115.4(2) 0_555 79_1 5_555 55_5 yes
C(14) C(13) C(12) C(16) -170.4(1) 0_555 79_1 5_555 55_5 yes
C(14) C(22) C(21) C(20) 68.7(2) 0_555 79_1 5_555 55_5 yes
C(15) C(14) C(22) C(21) 56.2(2) 0_555 79_1 5_555 55_5 yes
C(16) C(17) C(18) C(19) -141.8(3) 0_555 79_1 5_555 55_5 yes
C(16) C(17) C(19) C(18) 38.0(4) 0_555 79_1 5_555 55_5 yes
C(16) C(18) C(17) C(19) 141.8(3) 0_555 79_1 5_555 55_5 yes
C(16) C(18) C(19) C(17) -47.0(5) 0_555 79_1 5_555 55_5 yes
C(17) C(16) C(18) C(19) 45.0(4) 0_555 79_1 5_555 55_5 yes
C(18) C(16) C(17) C(19) -40.8(4) 0_555 79_1 5_555 55_5 yes
C(23) C(24) C(26) C(27) -177.5(1) 0_555 79_1 5_555 55_5 yes
C(23) C(24) C(26) C(28) 0.3(2) 0_555 79_1 5_555 55_5 yes
C(23) C(25) C(24) C(26) 177.1(1) 0_555 79_1 5_555 55_5 yes
C(25) C(23) C(24) C(26) -177.1(1) 0_555 79_1 5_555 55_5 yes
C(25) C(24) C(26) C(27) 0.8(2) 0_555 79_1 5_555 55_5 yes
C(25) C(24) C(26) C(28) 178.7(1) 0_555 79_1 5_555 55_5 yes
C(29) C(30) C(31) C(32) -3.7(2) 0_555 79_1 5_555 55_5 yes
C(29) C(30) C(35) C(36) 60.1(2) 0_555 79_1 5_555 55_5 yes
C(29) C(34) C(33) C(32) 2.9(2) 0_555 79_1 5_555 55_5 yes
C(29) C(34) C(48) C(49) -59.9(2) 0_555 79_1 5_555 55_5 yes
C(29) C(34) C(48) C(50) -115.8(2) 0_555 79_1 5_555 55_5 yes
C(30) C(29) C(34) C(33) -3.8(2) 0_555 79_1 5_555 55_5 yes
C(30) C(29) C(34) C(48) 167.5(1) 0_555 79_1 5_555 55_5 yes
C(30) C(31) C(32) C(33) 2.8(2) 0_555 79_1 5_555 55_5 yes
C(30) C(31) C(32) C(47) -170.1(1) 0_555 79_1 5_555 55_5 yes
C(30) C(35) C(36) C(37) 64.8(2) 0_555 79_1 5_555 55_5 yes
C(31) C(30) C(29) C(34) 4.3(2) 0_555 79_1 5_555 55_5 yes
C(31) C(30) C(35) C(36) -110.7(1) 0_555 79_1 5_555 55_5 yes
C(31) C(32) C(33) C(34) -2.4(2) 0_555 79_1 5_555 55_5 yes
C(31) C(32) C(47) C(45) 116.4(3) 0_555 79_1 5_555 55_5 yes
C(31) C(32) C(47) C(46) 56.5(2) 0_555 79_1 5_555 55_5 yes
C(32) C(31) C(30) C(35) 167.2(1) 0_555 79_1 5_555 55_5 yes
C(32) C(33) C(34) C(48) -168.4(1) 0_555 79_1 5_555 55_5 yes
C(32) C(47) C(45) C(44) -66.4(4) 0_555 79_1 5_555 55_5 yes
C(32) C(47) C(45) C(46) -102.9(2) 0_555 79_1 5_555 55_5 yes
C(32) C(47) C(46) C(44) 68.5(2) 0_555 79_1 5_555 55_5 yes
C(32) C(47) C(46) C(45) 104.8(3) 0_555 79_1 5_555 55_5 yes
C(33) C(32) C(47) C(45) -56.4(3) 0_555 79_1 5_555 55_5 yes
C(33) C(32) C(47) C(46) -116.3(2) 0_555 79_1 5_555 55_5 yes
C(33) C(34) C(48) C(49) 111.3(2) 0_555 79_1 5_555 55_5 yes
C(33) C(34) C(48) C(50) 55.4(2) 0_555 79_1 5_555 55_5 yes
C(34) C(29) C(30) C(35) -166.7(1) 0_555 79_1 5_555 55_5 yes
C(34) C(33) C(32) C(47) 170.5(1) 0_555 79_1 5_555 55_5 yes
C(34) C(48) C(49) C(50) -102.2(2) 0_555 79_1 5_555 55_5 yes
C(34) C(48) C(49) C(51) -64.8(3) 0_555 79_1 5_555 55_5 yes
C(34) C(48) C(50) C(49) 102.5(2) 0_555 79_1 5_555 55_5 yes
C(34) C(48) C(50) C(51) 63.0(2) 0_555 79_1 5_555 55_5 yes
C(35) C(36) C(37) C(38) -66.2(2) 0_555 79_1 5_555 55_5 yes
C(36) C(37) C(38) C(39) 117.6(1) 0_555 79_1 5_555 55_5 yes
C(36) C(37) C(38) C(43) -55.4(2) 0_555 79_1 5_555 55_5 yes
C(37) C(38) C(39) C(40) -169.7(1) 0_555 79_1 5_555 55_5 yes
C(37) C(38) C(43) C(42) 169.7(1) 0_555 79_1 5_555 55_5 yes
C(38) C(39) C(40) C(41) -3.3(2) 0_555 79_1 5_555 55_5 yes
C(38) C(39) C(40) C(44) 167.4(1) 0_555 79_1 5_555 55_5 yes
C(38) C(43) C(42) C(41) 3.4(2) 0_555 79_1 5_555 55_5 yes
C(38) C(43) C(42) C(51) -169.5(1) 0_555 79_1 5_555 55_5 yes
C(39) C(38) C(43) C(42) -3.5(2) 0_555 79_1 5_555 55_5 yes
C(39) C(40) C(41) C(42) 3.2(2) 0_555 79_1 5_555 55_5 yes
C(39) C(40) C(44) C(45) -115.5(3) 0_555 79_1 5_555 55_5 yes
C(39) C(40) C(44) C(46) -57.4(2) 0_555 79_1 5_555 55_5 yes
C(40) C(39) C(38) C(43) 3.4(2) 0_555 79_1 5_555 55_5 yes
C(40) C(41) C(42) C(43) -3.2(2) 0_555 79_1 5_555 55_5 yes
C(40) C(41) C(42) C(51) 169.6(1) 0_555 79_1 5_555 55_5 yes
C(40) C(44) C(45) C(46) 101.0(2) 0_555 79_1 5_555 55_5 yes
C(40) C(44) C(45) C(47) 65.9(4) 0_555 79_1 5_555 55_5 yes
C(40) C(44) C(46) C(45) -103.4(3) 0_555 79_1 5_555 55_5 yes
C(40) C(44) C(46) C(47) -66.0(2) 0_555 79_1 5_555 55_5 yes
C(41) C(40) C(44) C(45) 54.9(3) 0_555 79_1 5_555 55_5 yes
C(41) C(40) C(44) C(46) 112.9(1) 0_555 79_1 5_555 55_5 yes
C(41) C(42) C(51) C(49) -115.8(2) 0_555 79_1 5_555 55_5 yes
C(41) C(42) C(51) C(50) -59.7(2) 0_555 79_1 5_555 55_5 yes
C(42) C(41) C(40) C(44) -167.3(1) 0_555 79_1 5_555 55_5 yes
C(42) C(51) C(49) C(48) 64.6(3) 0_555 79_1 5_555 55_5 yes
C(42) C(51) C(49) C(50) 104.3(2) 0_555 79_1 5_555 55_5 yes
C(42) C(51) C(50) C(48) -63.8(2) 0_555 79_1 5_555 55_5 yes
C(42) C(51) C(50) C(49) -100.9(2) 0_555 79_1 5_555 55_5 yes
C(43) C(42) C(51) C(49) 56.9(2) 0_555 79_1 5_555 55_5 yes
C(43) C(42) C(51) C(50) 113.0(2) 0_555 79_1 5_555 55_5 yes
C(44) C(45) C(46) C(47) -143.5(2) 0_555 79_1 5_555 55_5 yes
C(44) C(45) C(47) C(46) 36.5(3) 0_555 79_1 5_555 55_5 yes
C(44) C(46) C(45) C(47) 143.5(2) 0_555 79_1 5_555 55_5 yes
C(44) C(46) C(47) C(45) -36.2(3) 0_555 79_1 5_555 55_5 yes
C(45) C(44) C(46) C(47) 37.4(3) 0_555 79_1 5_555 55_5 yes
C(46) C(44) C(45) C(47) -35.1(2) 0_555 79_1 5_555 55_5 yes
C(48) C(49) C(50) C(51) 142.6(2) 0_555 79_1 5_555 55_5 yes
C(48) C(49) C(51) C(50) -39.7(2) 0_555 79_1 5_555 55_5 yes
C(48) C(50) C(49) C(51) -142.6(2) 0_555 79_1 5_555 55_5 yes
C(48) C(50) C(51) C(49) 37.1(2) 0_555 79_1 5_555 55_5 yes
C(49) C(48) C(50) C(51) -39.5(2) 0_555 79_1 5_555 55_5 yes
C(50) C(48) C(49) C(51) 37.3(2) 0_555 79_1 5_555 55_5 yes
C(52) C(53) C(55) C(56) -1.1(2) 0_555 79_1 5_555 55_5 yes
C(52) C(53) C(55) C(57) -179.5(1) 0_555 79_1 5_555 55_5 yes
C(52) C(54) C(53) C(55) 178.1(1) 0_555 79_1 5_555 55_5 yes
C(54) C(52) C(53) C(55) -178.1(1) 0_555 79_1 5_555 55_5 yes
C(54) C(53) C(55) C(56) 177.9(1) 0_555 79_1 5_555 55_5 yes
C(54) C(53) C(55) C(57) -0.5(2) 0_555 79_1 5_555 55_5 yes
C(54) C(53) C(55) C(57) -0.5(2) 0_555 79_1 5_555 55_5 yes
